data_4082826
loop_
_publ_author_name
'Vajpayee, Vaishali'
'Bivaud, S\'ebastien'
'Goeb, S\'ebastien'
'Crou\'e, Vincent'
'Allain, Magali'
'Popp, Brian V.'
'Garci, Amine'
'Therrien, Bruno'
'Sall\'e, Marc'

_publ_section_title
;
 Electron-Rich Arene--Ruthenium Metalla-architectures Incorporating
 Tetrapyridyl--Tetrathiafulvene Donor Moieties
;
_journal_issue 7
_journal_name_full Organometallics
_journal_page_first 1651
_journal_paper_doi 10.1021/om401142j
_journal_volume 33
_journal_year 2014
_chemical_formula_moiety 'C107 F3 N10 O25 Ru4 S5'
_chemical_formula_sum 'C107 F3 N10 O25 Ru4 S5'
_chemical_formula_weight 2446.75
_space_group_IT_number 2
_symmetry_cell_setting triclinic
_symmetry_space_group_name_Hall '-P 1'
_symmetry_space_group_name_H-M 'P -1'
_atom_sites_solution_primary direct
_atom_sites_solution_secondary difmap
_audit_creation_date 2013-06-14T15:04:28-00:00
_audit_creation_method 'WinGX routine CIF_UPDATE'
_cell_angle_alpha 97.31(2)
_cell_angle_beta 112.75(2)
_cell_angle_gamma 90.21(2)
_cell_formula_units_Z 2
_cell_length_a 16.790(3)
_cell_length_b 17.573(3)
_cell_length_c 20.190(3)
_cell_measurement_reflns_used 2390
_cell_measurement_temperature 150(2)
_cell_measurement_theta_max 22.03
_cell_measurement_theta_min 2.02
_cell_volume 5439.9(18)
_computing_cell_refinement 'Dirax/lsq (Duisenberg & Schreurs, 1989-2000)'
_computing_data_collection 'Collect (Nonius BV, 1997-2000)'
_computing_data_reduction 'EvalCCD (Duisenberg & Schreurs 1990-2000)'
_computing_molecular_graphics 'DIAMOND 3.2i (Crystal Impact GbR 2005)'
_computing_publication_material 'WinGX publication routines (Farrugia, 1999)'
_computing_structure_refinement 'SHELXL-97 (Sheldrick, 1997)'
_computing_structure_solution 'SHELXS-97 (Sheldrick, 1997)'
_diffrn_ambient_temperature 150(2)
_diffrn_detector_area_resol_mean 9
_diffrn_measured_fraction_theta_full 0.89
_diffrn_measured_fraction_theta_max 0.89
_diffrn_measurement_device_type KappaCCD
_diffrn_measurement_method CCD
_diffrn_radiation_monochromator 'horizontally mounted graphite crystal'
_diffrn_radiation_probe x-ray
_diffrn_radiation_type MoK\a
_diffrn_radiation_wavelength 0.71073
_diffrn_reflns_av_R_equivalents 0.1552
_diffrn_reflns_limit_h_max 17
_diffrn_reflns_limit_h_min -17
_diffrn_reflns_limit_k_max 18
_diffrn_reflns_limit_k_min -18
_diffrn_reflns_limit_l_max 21
_diffrn_reflns_limit_l_min -21
_diffrn_reflns_number 20486
_diffrn_reflns_theta_full 22.03
_diffrn_reflns_theta_max 22.03
_diffrn_reflns_theta_min 2.02
_exptl_absorpt_coefficient_mu 0.721
_exptl_absorpt_correction_T_max 0.972
_exptl_absorpt_correction_T_min 0.758
_exptl_absorpt_correction_type multi-scan
_exptl_absorpt_process_details
;
 '(SADABS (Sheldrick, Bruker, 2008))'
;
_exptl_crystal_colour 'dark red'
_exptl_crystal_density_diffrn 1.494
_exptl_crystal_density_method 'not measured'
_exptl_crystal_description prism
_exptl_crystal_F_000 2390
_exptl_crystal_size_max 0.28
_exptl_crystal_size_mid 0.05
_exptl_crystal_size_min 0.04
_refine_diff_density_max 1.347
_refine_diff_density_min -1.142
_refine_ls_extinction_method none
_refine_ls_goodness_of_fit_ref 1.066
_refine_ls_matrix_type full
_refine_ls_number_parameters 840
_refine_ls_number_reflns 11938
_refine_ls_number_restraints 6
_refine_ls_restrained_S_all 1.066
_refine_ls_R_factor_all 0.3278
_refine_ls_R_factor_gt 0.1397
_refine_ls_shift/su_max 0
_refine_ls_structure_factor_coef Fsqd
_refine_ls_weighting_details 'calc w=1/[\s^2^(Fo^2^)+(0.2000P)^2^+0.0000P] where P=(Fo^2^+2Fc^2^)/3'
_refine_ls_weighting_scheme calc
_refine_ls_wR_factor_gt 0.3207
_refine_ls_wR_factor_ref 0.4447
_reflns_number_gt 3824
_reflns_number_total 11938
_reflns_threshold_expression >2sigma(I)
_cod_data_source_file om401142j_si_002.cif
_cod_data_source_block cis4PA
_cod_depositor_comments 'Adding full bibliography for 4082826.cif.'
_cod_original_cell_volume 5439.9(16)
_cod_database_code 4082826

loop_
_symmetry_equiv_pos_as_xyz
'x, y, z'
'-x, -y, -z'

loop_
_atom_site_label
_atom_site_type_symbol
_atom_site_fract_x
_atom_site_fract_y
_atom_site_fract_z
_atom_site_U_iso_or_equiv
_atom_site_adp_type
_atom_site_occupancy
_atom_site_calc_flag
_atom_site_refinement_flags
C1 C 0.5764(16) 0.4372(16) 0.0917(15) 0.048(7) Uiso 1 d .
C2 C 0.5866(17) 0.5037(16) 0.0782(15) 0.049(7) Uiso 1 d .
C3 C 0.5750(16) 0.3391(16) 0.1755(14) 0.048(7) Uiso 1 d .
C4 C 0.6250(16) 0.3085(16) 0.1421(14) 0.046(7) Uiso 1 d .
C5 C 0.5617(16) 0.3116(16) 0.2380(14) 0.045(7) Uiso 1 d .
C6 C 0.602(2) 0.3556(19) 0.3035(19) 0.069(9) Uiso 1 d .
C7 C 0.5166(18) 0.2453(17) 0.2315(16) 0.057(8) Uiso 1 d .
C8 C 0.503(2) 0.221(2) 0.2940(19) 0.081(10) Uiso 1 d .
C9 C 0.554(2) 0.271(2) 0.3607(18) 0.071(9) Uiso 1 d .
C10 C 0.6820(16) 0.2442(15) 0.1583(14) 0.044(7) Uiso 1 d .
C11 C 0.7724(17) 0.2573(16) 0.1873(15) 0.049(7) Uiso 1 d .
C12 C 0.6467(16) 0.1711(16) 0.1502(14) 0.047(7) Uiso 1 d .
C13 C 0.705(2) 0.1097(19) 0.1736(17) 0.070(9) Uiso 1 d .
C14 C 0.7971(19) 0.1267(19) 0.2060(16) 0.062(8) Uiso 1 d .
C15 C 0.5964(17) 0.6516(16) 0.0847(15) 0.052(8) Uiso 1 d .
C16 C 0.6499(14) 0.6280(14) 0.0501(13) 0.033(6) Uiso 1 d .
C17 C 0.5868(16) 0.7372(15) 0.1057(14) 0.042(7) Uiso 1 d .
C18 C 0.6127(16) 0.7638(17) 0.1808(15) 0.046(7) Uiso 1 d .
C19 C 0.549(2) 0.786(2) 0.0548(18) 0.070(9) Uiso 1 d .
C20 C 0.540(2) 0.864(2) 0.079(2) 0.097(12) Uiso 1 d .
C21 C 0.573(3) 0.888(3) 0.148(3) 0.108(14) Uiso 1 d .
C22 C 0.7097(15) 0.6721(14) 0.0363(13) 0.038(6) Uiso 1 d .
C23 C 0.8015(16) 0.6740(15) 0.0762(14) 0.041(7) Uiso 1 d .
C24 C 0.6862(18) 0.7252(17) -0.0166(16) 0.061(8) Uiso 1 d .
C25 C 0.748(2) 0.769(2) -0.0264(19) 0.083(11) Uiso 1 d .
C26 C 0.831(2) 0.766(2) 0.0197(19) 0.073(10) Uiso 1 d .
C27 C 0.799(2) 0.3158(19) 0.4356(18) 0.068(9) Uiso 1 d .
C28 C 0.845(2) 0.247(2) 0.4226(18) 0.077(10) Uiso 1 d .
C29 C 0.8862(17) 0.2578(17) 0.3775(15) 0.051(7) Uiso 1 d .
C30 C 0.8933(17) 0.3315(16) 0.3519(15) 0.050(7) Uiso 1 d .
C31 C 0.8445(19) 0.3955(19) 0.3636(17) 0.068(9) Uiso 1 d .
C32 C 0.8010(18) 0.3821(18) 0.4094(16) 0.055(8) Uiso 1 d .
C33 C 0.804(2) 0.797(2) 0.288(2) 0.084(11) Uiso 1 d .
C34 C 0.806(3) 0.867(3) 0.266(2) 0.098(12) Uiso 1 d .
C35 C 0.857(2) 0.889(2) 0.223(2) 0.091(11) Uiso 1 d .
C36 C 0.906(2) 0.822(2) 0.213(2) 0.084(11) Uiso 1 d .
C37 C 0.901(2) 0.753(2) 0.2339(18) 0.069(9) Uiso 1 d .
C38 C 0.849(2) 0.729(2) 0.2718(18) 0.075(10) Uiso 1 d .
C39 C 0.607(4) 0.571(4) 0.433(4) 0.20(3) Uiso 1 d .
C40 C 0.606(3) 0.504(3) 0.480(2) 0.105(13) Uiso 1 d .
C41 C 0.707(4) 0.520(3) 0.533(3) 0.155(19) Uiso 1 d .
C42 C 0.717(2) 0.460(2) 0.5786(19) 0.081(10) Uiso 1 d .
C43 C 0.660(3) 0.391(2) 0.574(2) 0.103(13) Uiso 1 d .
C44 C 0.571(2) 0.390(2) 0.509(2) 0.083(11) Uiso 1 d .
C45 C 0.550(3) 0.448(3) 0.474(2) 0.099(12) Uiso 1 d .
C46 C 0.678(3) 0.325(3) 0.612(2) 0.108(13) Uiso 1 d .
C47 C 0.675(3) 0.351(3) 0.690(3) 0.143(18) Uiso 1 d .
C48 C 0.637(3) 0.238(3) 0.577(3) 0.143(18) Uiso 1 d .
C49 C 1.054(2) 0.366(2) 0.226(2) 0.100(12) Uiso 1 d .
C50 C 1.0534(19) 0.2784(18) 0.2382(17) 0.061(8) Uiso 1 d .
C51 C 1.1014(17) 0.2583(16) 0.3110(15) 0.049(7) Uiso 1 d .
C52 C 1.0971(17) 0.1869(17) 0.3238(15) 0.053(8) Uiso 1 d .
C53 C 1.0427(15) 0.1259(15) 0.2684(14) 0.039(7) Uiso 1 d .
C54 C 0.9980(19) 0.1444(18) 0.1972(17) 0.066(9) Uiso 1 d .
C55 C 1.0017(18) 0.2236(18) 0.1792(16) 0.060(8) Uiso 1 d .
C56 C 1.034(2) 0.0420(19) 0.2804(17) 0.069(9) Uiso 1 d .
C57 C 1.008(2) 0.036(2) 0.3445(19) 0.079(10) Uiso 1 d .
C58 C 1.118(2) 0.006(2) 0.289(2) 0.090(11) Uiso 1 d .
C59 C 0.612(6) 0.737(6) 0.409(6) 0.31(5) Uiso 1 d .
C60 C 0.611(5) 0.836(5) 0.390(5) 0.21(3) Uiso 1 d .
C61 C 0.560(3) 0.873(3) 0.344(3) 0.112(14) Uiso 1 d .
C62 C 0.5832 0.9512 0.3427 0.20(3) Uiso 1 d .
C63 C 0.6668 0.9896 0.383 0.18(2) Uiso 1 d .
C64 C 0.712(4) 0.947(4) 0.431(3) 0.16(2) Uiso 1 d .
C65 C 0.687(4) 0.877(4) 0.437(3) 0.16(2) Uiso 1 d .
C66 C 0.7142 1.0517 0.4033 0.31(5) Uiso 1 d .
C67 C 0.657(4) 1.108(4) 0.447(4) 0.21(3) Uiso 1 d .
C68 C 0.661(5) 1.071(4) 0.327(4) 0.24(3) Uiso 1 d .
C69 C 1.049(2) 0.548(2) 0.161(2) 0.085(11) Uiso 1 d .
C70 C 1.070(2) 0.621(2) 0.1489(19) 0.074(10) Uiso 1 d .
C71 C 1.0337(18) 0.6389(17) 0.0738(16) 0.059(8) Uiso 1 d .
C72 C 1.046(2) 0.722(2) 0.0574(19) 0.080(10) Uiso 1 d .
C73 C 1.098(2) 0.772(2) 0.117(2) 0.082(10) Uiso 1 d .
C74 C 1.130(2) 0.752(2) 0.191(2) 0.086(11) Uiso 1 d .
C75 C 1.119(2) 0.680(2) 0.2021(18) 0.071(9) Uiso 1 d .
C76 C 1.112(3) 0.857(2) 0.109(2) 0.098(12) Uiso 1 d .
C77 C 1.059(4) 0.882(3) 0.050(3) 0.16(2) Uiso 1 d .
C78 C 1.213(4) 0.865(4) 0.115(3) 0.19(2) Uiso 1 d .
C79 C 0.333(3) 0.205(2) 0.345(2) 0.090(12) Uiso 1 d .
C80 C 0.276(2) 0.153(2) 0.281(2) 0.096(12) Uiso 1 d .
C81 C 0.241(2) 0.196(2) 0.226(2) 0.078(10) Uiso 1 d .
C82 C 0.247(2) 0.269(2) 0.219(2) 0.099(12) Uiso 1 d .
C83 C 0.310(3) 0.310(3) 0.291(3) 0.107(14) Uiso 1 d .
C84 C 0.350(3) 0.284(2) 0.354(2) 0.089(11) Uiso 1 d .
C85 C 0.782(2) 0.396(2) 0.9722(19) 0.075(10) Uiso 1 d .
C86 C 0.710(2) 0.342(2) 0.923(2) 0.096(12) Uiso 1 d .
C87 C 0.654(3) 0.375(2) 0.862(2) 0.095(12) Uiso 1 d .
C88 C 0.672(2) 0.453(2) 0.852(2) 0.086(11) Uiso 1 d .
C89 C 0.747(2) 0.491(2) 0.9042(19) 0.073(10) Uiso 1 d .
C90 C 0.808(3) 0.465(3) 0.969(2) 0.094(12) Uiso 1 d .
C91 C 0.360(7) 0.034(7) 0.031(7) 0.25(4) Uiso 1 d .
C92 C 0.969(3) 0.731(3) 0.443(3) 0.118(15) Uiso 1 d .
C93 C 1.107(2) 0.645(2) 0.349(2) 0.090(12) Uiso 1 d .
C94 C 0.867(3) 0.799(3) 0.500(2) 0.104(13) Uiso 1 d .
C95 C 0.853(3) 0.673(3) 0.521(3) 0.125(16) Uiso 1 d .
C96 C 0.935(3) 0.678(3) 0.463(3) 0.123(15) Uiso 1 d .
C97 C 1.081(5) 0.789(4) 0.374(4) 0.20(3) Uiso 1 d .
C98 C 1.142(3) 0.788(3) 0.348(3) 0.129(16) Uiso 1 d .
C99 C 0.872(3) 0.730(3) 0.501(3) 0.117(15) Uiso 1 d .
C100 C 0.911(4) 0.844(4) 0.497(3) 0.15(2) Uiso 1 d .
C101 C 1.061(4) 0.533(4) 0.418(3) 0.16(2) Uiso 1 d .
C102 C 1.029(5) 0.754(4) 0.411(4) 0.20(3) Uiso 1 d .
C103 C 0.990(4) 0.627(4) 0.426(4) 0.20(3) Uiso 1 d .
C104 C 1.102(5) 0.468(5) 0.409(4) 0.23(3) Uiso 1 d .
C105 C 1.051(4) 0.483(4) 0.459(4) 0.20(3) Uiso 1 d .
C106 C 1.063(5) 0.648(4) 0.375(4) 0.19(3) Uiso 1 d .
C107 C 0.920(4) 0.778(5) 0.484(3) 0.16(2) Uiso 1 d .
O1 O 0.7517(12) 0.4370(13) 0.4233(12) 0.081(7) Uani 1 d .
O2 O 0.7542(13) 0.308(2) 0.4766(12) 0.124(12) Uani 1 d .
O3 O 0.9279(10) 0.3353(12) 0.3044(9) 0.058(6) Uani 1 d .
O4 O 0.9266(11) 0.2030(12) 0.3547(10) 0.060(6) Uani 1 d .
O5 O 0.7529(13) 0.7911(19) 0.3232(12) 0.119(11) Uani 1 d .
O6 O 0.7595(16) 0.9245(17) 0.279(2) 0.173(18) Uani 1 d .
O7 O 0.9424(11) 0.6970(14) 0.2158(10) 0.071(6) Uani 1 d .
O8 O 0.9542(12) 0.8334(12) 0.1746(11) 0.072(6) Uani 1 d .
O9 O 0.324(3) 0.114(4) 0.4207(19) 0.23(3) Uani 1 d .
O10 O 0.435(3) 0.182(3) 0.444(2) 0.25(3) Uani 1 d .
O11 O 0.1627(17) 0.077(2) 0.1561(14) 0.120(11) Uani 1 d .
O12 O 0.134(2) 0.181(2) 0.1057(15) 0.129(15) Uani 1 d .
O13 O 0.263(2) 0.436(2) 0.2647(19) 0.149(13) Uani 1 d .
O14 O 0.402(2) 0.416(3) 0.315(2) 0.199(19) Uani 1 d .
O15 O 0.3898(18) 0.324(3) 0.4129(17) 0.177(18) Uani 1 d .
O16 O 0.811(3) 0.295(3) 1.039(2) 0.185(18) Uani 1 d .
O17 O 0.889(7) 0.373(4) 1.057(4) 0.34(5) Uani 1 d .
O18 O 0.559(4) 0.278(2) 0.806(3) 0.25(3) Uani 1 d .
O19 O 0.524(3) 0.380(3) 0.756(2) 0.17(2) Uani 1 d .
O20 O 0.695(3) 0.609(2) 0.859(3) 0.169(17) Uani 1 d .
O21 O 0.829(3) 0.600(2) 0.905(2) 0.177(16) Uani 1 d .
O22 O 0.8649(18) 0.5054(19) 1.0134(18) 0.158(15) Uani 1 d .
O23 O 0.349(3) 0.084(3) 0.146(3) 0.211(19) Uani 1 d .
O24 O 0.488(2) 0.0402(16) 0.142(2) 0.162(15) Uani 1 d .
O25 O 0.4259(16) 0.1369(13) 0.0727(14) 0.101(9) Uani 1 d .
F1 F 0.277(2) 0.032(2) -0.016(3) 0.28(3) Uani 1 d .
F2 F 0.331(2) -0.062(2) 0.040(2) 0.213(16) Uani 1 d .
F3 F 0.388(5) -0.014(3) -0.009(3) 0.38(5) Uani 1 d .
S1 S 0.5129(4) 0.4162(4) 0.1411(4) 0.0480(19) Uani 1 d .
S2 S 0.6290(4) 0.3569(4) 0.0710(4) 0.049(2) Uani 1 d .
S3 S 0.5337(4) 0.5864(4) 0.1015(4) 0.0492(19) Uani 1 d .
S4 S 0.6488(4) 0.5284(4) 0.0294(4) 0.0430(18) Uani 1 d .
S5 S 0.4116(8) 0.0695(8) 0.1020(8) 0.121(4) Uani 1 d .
Ru1 Ru 0.67138(17) 0.4002(2) 0.46886(16) 0.1035(15) Uani 1 d .
Ru2 Ru 0.96332(14) 0.22548(15) 0.27204(13) 0.0529(8) Uani 1 d .
Ru3 Ru 0.6725(2) 0.8828(3) 0.3181(3) 0.153(2) Uani 1 d .
Ru4 Ru 0.99132(14) 0.72521(17) 0.13954(14) 0.0617(9) Uani 1 d .
N1 N 0.5986(15) 0.3318(15) 0.3653(14) 0.067(8) Uani 1 d .
N2 N 0.8254(13) 0.2010(14) 0.2100(11) 0.051(6) Uani 1 d .
N3 N 0.6095(14) 0.8392(17) 0.2037(15) 0.078(9) Uani 1 d .
N4 N 0.8578(13) 0.7142(14) 0.0659(12) 0.051(6) Uani 1 d .
N5 N 0.362(3) 0.143(9) 0.400(4) 0.57(12) Uani 1 d .
N6 N 0.178(3) 0.151(2) 0.159(3) 0.119(18) Uani 1 d .
N7 N 0.323(3) 0.387(3) 0.288(2) 0.140(17) Uani 1 d .
N8 N 0.8309 0.3562 1.0339 0.40(7) Uani 1 d U
N9 N 0.574(3) 0.339(3) 0.801(3) 0.121(17) Uani 1 d .
N10 N 0.760(3) 0.573(4) 0.895(2) 0.15(2) Uani 1 d .

loop_
_atom_site_aniso_label
_atom_site_aniso_U_11
_atom_site_aniso_U_22
_atom_site_aniso_U_33
_atom_site_aniso_U_23
_atom_site_aniso_U_13
_atom_site_aniso_U_12
O1 0.057(12) 0.084(16) 0.089(17) -0.048(13) 0.032(12) 0.019(11)
O2 0.050(13) 0.27(4) 0.041(14) -0.022(17) 0.015(12) 0.008(17)
O3 0.034(10) 0.093(16) 0.044(12) -0.003(11) 0.017(9) 0.013(10)
O4 0.044(10) 0.083(15) 0.051(13) -0.005(11) 0.019(10) 0.021(10)
O5 0.062(14) 0.25(3) 0.056(16) -0.012(17) 0.043(13) -0.042(18)
O6 0.090(18) 0.13(3) 0.31(4) -0.13(3) 0.14(3) -0.055(18)
O7 0.046(11) 0.13(2) 0.039(13) 0.020(12) 0.018(10) 0.011(13)
O8 0.064(13) 0.072(15) 0.078(16) -0.002(12) 0.029(12) -0.027(12)
O9 0.13(3) 0.45(7) 0.10(3) 0.03(3) 0.04(3) -0.10(4)
O10 0.14(3) 0.42(8) 0.18(4) 0.10(4) 0.04(3) -0.09(4)
O11 0.10(2) 0.18(3) 0.079(19) -0.04(2) 0.054(16) 0.00(2)
O12 0.11(2) 0.19(4) 0.07(2) 0.04(2) 0.015(17) -0.05(2)
O13 0.11(2) 0.14(3) 0.16(3) -0.07(2) 0.03(2) 0.00(2)
O14 0.08(2) 0.24(5) 0.21(4) -0.02(3) 0.00(2) -0.03(3)
O15 0.09(2) 0.30(5) 0.10(2) -0.08(3) 0.026(19) -0.03(3)
O16 0.25(5) 0.18(4) 0.20(4) 0.07(3) 0.15(4) 0.10(4)
O17 0.67(15) 0.19(5) 0.33(8) 0.05(5) 0.37(10) 0.17(7)
O18 0.43(8) 0.10(3) 0.36(7) -0.05(4) 0.34(7) -0.07(4)
O19 0.14(3) 0.27(6) 0.11(3) -0.05(3) 0.07(3) -0.08(3)
O20 0.15(3) 0.14(3) 0.24(5) -0.02(3) 0.11(4) -0.01(3)
O21 0.24(4) 0.17(4) 0.16(3) -0.02(3) 0.12(3) -0.03(4)
O22 0.10(2) 0.17(3) 0.15(3) -0.10(3) 0.02(2) -0.01(2)
O23 0.19(4) 0.24(5) 0.28(5) 0.04(4) 0.18(4) 0.01(3)
O24 0.14(3) 0.08(2) 0.20(4) -0.01(2) -0.01(3) 0.062(19)
O25 0.12(2) 0.045(15) 0.11(2) 0.036(14) 0.009(16) 0.001(15)
F1 0.11(2) 0.16(3) 0.38(6) 0.00(3) -0.08(3) 0.02(2)
F2 0.20(3) 0.17(3) 0.24(4) -0.01(3) 0.08(3) -0.03(3)
F3 0.60(11) 0.12(3) 0.17(4) 0.02(3) -0.12(5) -0.14(5)
S1 0.040(4) 0.049(5) 0.059(5) 0.004(4) 0.025(4) 0.019(3)
S2 0.046(4) 0.056(5) 0.049(5) 0.004(4) 0.024(4) 0.020(4)
S3 0.046(4) 0.040(5) 0.060(5) 0.001(4) 0.020(4) 0.014(3)
S4 0.033(3) 0.044(5) 0.053(5) 0.005(4) 0.018(3) 0.014(3)
S5 0.101(9) 0.099(10) 0.125(11) -0.010(9) 0.010(9) -0.001(8)
Ru1 0.0507(16) 0.189(4) 0.054(2) -0.043(2) 0.0202(15) 0.0293(19)
Ru2 0.0380(13) 0.0710(19) 0.0531(17) 0.0024(13) 0.0233(12) 0.0190(12)
Ru3 0.103(3) 0.181(4) 0.179(4) -0.124(3) 0.107(3) -0.060(3)
Ru4 0.0405(14) 0.095(2) 0.0522(17) 0.0017(15) 0.0231(13) 0.0104(14)
N1 0.057(15) 0.070(19) 0.068(19) -0.003(15) 0.020(14) 0.013(15)
N2 0.055(14) 0.066(18) 0.042(15) 0.017(12) 0.025(12) 0.036(13)
N3 0.041(14) 0.10(2) 0.10(2) -0.030(19) 0.053(15) -0.033(15)
N4 0.043(13) 0.067(17) 0.050(16) 0.015(13) 0.024(12) 0.005(13)
N5 0.08(3) 1.4(4) 0.23(8) 0.17(13) -0.01(4) -0.29(9)
N6 0.13(3) 0.06(2) 0.25(6) 0.00(3) 0.17(4) -0.01(3)
N7 0.09(3) 0.19(5) 0.13(4) 0.00(3) 0.04(3) 0.06(3)
N8 0.30(8) 0.48(10) 0.56(12) 0.25(7) 0.25(7) -0.14(7)
N9 0.19(5) 0.08(3) 0.12(4) -0.03(3) 0.10(4) 0.03(3)
N10 0.08(3) 0.25(7) 0.14(4) -0.05(4) 0.08(3) -0.06(4)

loop_
_atom_type_symbol
_atom_type_description
_atom_type_scat_dispersion_real
_atom_type_scat_dispersion_imag
_atom_type_scat_source
C C 0.0033 0.0016 'International Tables Vol C Tables 4.2.6.8 and 6.1.1.4'
N N 0.0061 0.0033 'International Tables Vol C Tables 4.2.6.8 and 6.1.1.4'
O O 0.0106 0.006 'International Tables Vol C Tables 4.2.6.8 and 6.1.1.4'
F F 0.0171 0.0103 'International Tables Vol C Tables 4.2.6.8 and 6.1.1.4'
S S 0.1246 0.1234 'International Tables Vol C Tables 4.2.6.8 and 6.1.1.4'
Ru Ru -1.2594 0.8363 'International Tables Vol C Tables 4.2.6.8 and 6.1.1.4'

loop_
_geom_angle_atom_site_label_1
_geom_angle_atom_site_label_2
_geom_angle_atom_site_label_3
_geom_angle
C2 C1 S2 124(2)
C2 C1 S1 123(2)
S2 C1 S1 112.4(16)
C1 C2 S4 125(2)
C1 C2 S3 124(2)
S4 C2 S3 110.7(15)
C4 C3 C5 127(3)
C4 C3 S1 118(2)
C5 C3 S1 114.8(19)
C3 C4 C10 130(3)
C3 C4 S2 115(2)
C10 C4 S2 114.6(19)
C7 C5 C6 121(3)
C7 C5 C3 123(2)
C6 C5 C3 116(3)
C5 C6 N1 120(3)
C5 C7 C8 122(3)
C9 C8 C7 111(3)
N1 C9 C8 126(3)
C12 C10 C11 119(3)
C12 C10 C4 120(2)
C11 C10 C4 121(2)
N2 C11 C10 122(2)
C10 C12 C13 118(2)
C14 C13 C12 120(3)
N2 C14 C13 117(3)
C16 C15 C17 122(2)
C16 C15 S3 121(2)
C17 C15 S3 118(2)
C15 C16 C22 129(2)
C15 C16 S4 113.8(19)
C22 C16 S4 117.2(18)
C19 C17 C18 120(3)
C19 C17 C15 123(3)
C18 C17 C15 117(2)
N3 C18 C17 120(3)
C17 C19 C20 119(3)
C21 C20 C19 118(4)
C20 C21 N3 125(4)
C16 C22 C23 124(2)
C16 C22 C24 124(2)
C23 C22 C24 112(2)
N4 C23 C22 126(2)
C25 C24 C22 122(3)
C26 C25 C24 117(3)
N4 C26 C25 124(3)
O2 C27 C32 121(3)
O2 C27 C28 115(3)
C32 C27 C28 125(3)
C29 C28 C27 112(3)
O4 C29 C28 123(3)
O4 C29 C30 113(2)
C28 C29 C30 124(3)
O3 C30 C31 117(3)
O3 C30 C29 120(3)
C31 C30 C29 121(3)
C32 C31 C30 113(3)
C27 C32 O1 116(3)
C27 C32 C31 125(3)
O1 C32 C31 118(3)
O5 C33 C34 113(4)
O5 C33 C38 120(3)
C34 C33 C38 126(4)
O6 C34 C33 123(4)
O6 C34 C35 112(4)
C33 C34 C35 125(4)
C36 C35 C34 108(3)
O8 C36 C37 120(3)
O8 C36 C35 114(3)
C37 C36 C35 126(4)
O7 C37 C36 119(3)
O7 C37 C38 112(3)
C36 C37 C38 128(4)
C37 C38 C33 108(3)
C45 C40 C39 135(4)
C45 C40 C41 130(4)
C39 C40 C41 94(4)
C45 C40 Ru1 76(3)
C39 C40 Ru1 120(3)
C41 C40 Ru1 73(3)
C42 C41 C40 100(4)
C42 C41 Ru1 67(3)
C40 C41 Ru1 65(2)
C41 C42 C43 133(4)
C41 C42 Ru1 75(3)
C43 C42 Ru1 72(2)
C46 C43 C42 132(4)
C46 C43 C44 117(4)
C42 C43 C44 111(3)
C46 C43 Ru1 126(3)
C42 C43 Ru1 68(2)
C44 C43 Ru1 67(2)
C45 C44 C43 120(4)
C45 C44 Ru1 76(3)
C43 C44 Ru1 71(2)
C44 C45 C40 124(4)
C44 C45 Ru1 70(2)
C40 C45 Ru1 69(3)
C43 C46 C47 107(4)
C43 C46 C48 126(4)
C47 C46 C48 113(4)
C55 C50 C51 123(3)
C55 C50 C49 118(3)
C51 C50 C49 119(3)
C55 C50 Ru2 73.4(17)
C51 C50 Ru2 72.0(15)
C49 C50 Ru2 124(2)
C52 C51 C50 120(3)
C52 C51 Ru2 74.3(16)
C50 C51 Ru2 68.3(15)
C51 C52 C53 122(3)
C51 C52 Ru2 70.9(17)
C53 C52 Ru2 70.3(14)
C54 C53 C52 118(2)
C54 C53 C56 118(2)
C52 C53 C56 125(2)
C54 C53 Ru2 70.2(16)
C52 C53 Ru2 71.4(15)
C56 C53 Ru2 132.3(18)
C53 C54 C55 122(3)
C53 C54 Ru2 72.1(16)
C55 C54 Ru2 70.7(17)
C50 C55 C54 115(3)
C50 C55 Ru2 68.5(17)
C54 C55 Ru2 69.7(17)
C58 C56 C57 113(3)
C58 C56 C53 108(3)
C57 C56 C53 112(3)
C61 C60 C65 115(7)
C61 C60 C59 135(7)
C65 C60 C59 110(7)
C61 C60 Ru3 67(4)
C65 C60 Ru3 74(4)
C59 C60 Ru3 126(5)
C60 C61 C62 119(5)
C60 C61 Ru3 81(4)
C62 C61 Ru3 67.6(16)
C63 C62 C61 125.6(19)
C63 C62 Ru3 73.41(9)
C61 C62 Ru3 72.9(18)
C66 C63 C64 101(3)
C66 C63 C62 148.558(12)
C64 C63 C62 108(3)
C66 C63 C68 53(2)
C64 C63 C68 151(3)
C62 C63 C68 100(2)
C66 C63 Ru3 131.56(9)
C64 C63 Ru3 77(3)
C62 C63 Ru3 67.35(9)
C68 C63 Ru3 107(2)
C63 C64 C65 125(5)
C63 C64 C66 38.8(18)
C65 C64 C66 164(5)
C63 C64 Ru3 69(2)
C65 C64 Ru3 76(4)
C66 C64 Ru3 96(2)
C64 C65 C60 125(7)
C64 C65 Ru3 70(4)
C60 C65 Ru3 72(4)
C63 C66 C68 85(3)
C63 C66 C67 100(2)
C68 C66 C67 96(4)
C63 C66 C64 39.7(17)
C68 C66 C64 123(3)
C67 C66 C64 105(3)
C66 C68 C63 41.7(19)
C75 C70 C69 126(3)
C75 C70 C71 117(3)
C69 C70 C71 117(3)
C75 C70 Ru4 72(2)
C69 C70 Ru4 127(2)
C71 C70 Ru4 68.6(18)
C70 C71 C72 120(3)
C70 C71 Ru4 72.6(18)
C72 C71 Ru4 68.6(17)
C73 C72 C71 114(3)
C73 C72 Ru4 73(2)
C71 C72 Ru4 69.4(17)
C72 C73 C74 123(3)
C72 C73 C76 120(3)
C74 C73 C76 117(3)
C72 C73 Ru4 71(2)
C74 C73 Ru4 69.3(19)
C76 C73 Ru4 125(3)
C75 C74 C73 120(3)
C75 C74 Ru4 75(2)
C73 C74 Ru4 71.5(19)
C74 C75 C70 125(3)
C74 C75 Ru4 69(2)
C70 C75 Ru4 72(2)
C77 C76 C73 117(4)
C77 C76 C78 111(4)
C73 C76 C78 105(4)
C84 C79 C80 129(4)
C84 C79 N5 132(6)
C80 C79 N5 98(5)
C81 C80 C79 108(4)
C82 C81 C80 136(4)
C82 C81 N6 111(4)
C80 C81 N6 113(4)
C81 C82 C83 107(4)
C84 C83 N7 118(4)
C84 C83 C82 131(5)
N7 C83 C82 111(4)
O15 C84 C83 126(5)
O15 C84 C79 124(5)
C83 C84 C79 110(4)
C90 C85 N8 120(3)
C90 C85 C86 134(4)
N8 C85 C86 106(3)
C87 C86 C85 113(4)
C86 C87 C88 120(4)
C86 C87 N9 129(4)
C88 C87 N9 111(4)
C89 C88 C87 116(4)
C88 C89 C90 129(4)
C88 C89 N10 114(3)
C90 C89 N10 117(4)
O22 C90 C85 129(5)
O22 C90 C89 123(4)
C85 C90 C89 108(4)
F3 C91 F1 97(10)
F3 C91 S5 125(10)
F1 C91 S5 138(9)
F3 C91 F2 73(7)
F1 C91 F2 83(6)
S5 C91 F2 107(7)
C96 C92 C102 148(6)
C96 C92 C107 79(5)
C102 C92 C107 132(6)
C96 C92 C103 57(3)
C102 C92 C103 91(5)
C107 C92 C103 136(5)
C100 C94 C107 64(5)
C100 C94 C99 132(6)
C107 C94 C99 69(5)
C92 C96 C103 81(4)
C92 C96 C99 101(4)
C103 C96 C99 178(5)
C92 C96 C107 57(4)
C103 C96 C107 138(5)
C99 C96 C107 44(3)
C98 C97 C102 154(7)
C95 C99 C94 147(6)
C95 C99 C107 159(7)
C94 C99 C107 51(4)
C95 C99 C96 92(5)
C94 C99 C96 121(5)
C107 C99 C96 71(5)
C94 C100 C107 58(5)
C105 C101 C104 71(5)
C92 C102 C97 171(7)
C96 C103 C92 42(3)
C96 C103 C106 135(5)
C92 C103 C106 93(4)
C101 C104 C105 54(4)
C101 C105 C104 55(4)
C93 C106 C103 165(7)
C94 C107 C100 58(5)
C94 C107 C99 59(5)
C100 C107 C99 116(8)
C94 C107 C92 160(7)
C100 C107 C92 134(8)
C99 C107 C92 109(6)
C94 C107 C96 123(7)
C100 C107 C96 178(8)
C99 C107 C96 65(4)
C92 C107 C96 44(3)
C32 O1 Ru1 113.6(19)
C27 O2 Ru1 109(2)
C30 O3 Ru2 110.8(18)
C29 O4 Ru2 115.5(18)
C33 O5 Ru3 114(3)
C34 O6 Ru3 109(3)
C37 O7 Ru4 111(2)
C36 O8 Ru4 109(2)
N8 O16 O17 27(3)
N8 O17 O16 34(3)
C3 S1 C1 93.0(13)
C1 S2 C4 94.7(13)
C15 S3 C2 94.7(13)
C16 S4 C2 97.4(12)
O24 S5 C91 121(5)
O24 S5 O25 111(2)
C91 S5 O25 90(5)
O24 S5 O23 113(3)
C91 S5 O23 107(4)
O25 S5 O23 112(2)
O1 Ru1 O2 78.1(10)
O1 Ru1 C44 164.5(12)
O2 Ru1 C44 117.4(13)
O1 Ru1 C40 100.4(13)
O2 Ru1 C40 169.2(13)
C44 Ru1 C40 64.6(15)
O1 Ru1 N1 87.5(9)
O2 Ru1 N1 81.1(9)
C44 Ru1 N1 94.1(12)
C40 Ru1 N1 109.6(13)
O1 Ru1 C42 106.7(11)
O2 Ru1 C42 103.8(11)
C44 Ru1 C42 71.6(13)
C40 Ru1 C42 66.2(15)
N1 Ru1 C42 165.6(11)
O1 Ru1 C43 143.7(12)
O2 Ru1 C43 94.4(13)
C44 Ru1 C43 41.8(13)
C40 Ru1 C43 80.5(16)
N1 Ru1 C43 126.9(13)
C42 Ru1 C43 40.1(13)
O1 Ru1 C45 130.7(13)
O2 Ru1 C45 150.1(14)
C44 Ru1 C45 34.0(12)
C40 Ru1 C45 35.1(13)
N1 Ru1 C45 91.3(12)
C42 Ru1 C45 77.7(14)
C43 Ru1 C45 67.2(15)
O1 Ru1 C41 81.9(15)
O2 Ru1 C41 127.1(16)
C44 Ru1 C41 88.4(17)
C40 Ru1 C41 42.4(16)
N1 Ru1 C41 146.2(17)
C42 Ru1 C41 38.4(15)
C43 Ru1 C41 74.6(18)
C45 Ru1 C41 72.4(17)
O4 Ru2 O3 78.7(7)
O4 Ru2 C50 149.4(10)
O3 Ru2 C50 90.1(10)
O4 Ru2 N2 80.7(7)
O3 Ru2 N2 85.2(7)
C50 Ru2 N2 127.1(10)
O4 Ru2 C51 112.5(9)
O3 Ru2 C51 95.1(9)
C50 Ru2 C51 39.6(10)
N2 Ru2 C51 166.7(9)
O4 Ru2 C54 128.7(10)
O3 Ru2 C54 151.9(10)
C50 Ru2 C54 68.9(11)
N2 Ru2 C54 92.8(10)
C51 Ru2 C54 80.6(10)
O4 Ru2 C55 168.3(10)
O3 Ru2 C55 112.8(10)
C50 Ru2 C55 38.0(10)
N2 Ru2 C55 97.2(9)
C51 Ru2 C55 70.3(10)
C54 Ru2 C55 39.6(11)
O4 Ru2 C53 99.6(8)
O3 Ru2 C53 160.3(8)
C50 Ru2 C53 81.6(11)
N2 Ru2 C53 114.0(9)
C51 Ru2 C53 67.2(9)
C54 Ru2 C53 37.7(10)
C55 Ru2 C53 70.5(10)
O4 Ru2 C52 94.7(9)
O3 Ru2 C52 122.0(9)
C50 Ru2 C52 67.2(11)
N2 Ru2 C52 151.2(10)
C51 Ru2 C52 34.7(9)
C54 Ru2 C52 67.8(11)
C55 Ru2 C52 81.6(11)
C53 Ru2 C52 38.4(9)
O6 Ru3 O5 78.1(11)
O6 Ru3 C62 123.0(9)
O5 Ru3 C62 157.2(7)
O6 Ru3 C61 160.7(17)
O5 Ru3 C61 120.7(14)
C62 Ru3 C61 39.6(12)
O6 Ru3 N3 79.2(11)
O5 Ru3 N3 85.6(10)
C62 Ru3 N3 105.6(7)
C61 Ru3 N3 96.8(13)
O6 Ru3 C63 96.6(7)
O5 Ru3 C63 139.6(6)
C62 Ru3 C63 39.23(7)
C61 Ru3 C63 72.3(12)
N3 Ru3 C63 133.3(9)
O6 Ru3 C64 105.0(17)
O5 Ru3 C64 108.2(17)
C62 Ru3 C64 60.9(15)
C61 Ru3 C64 74.8(18)
N3 Ru3 C64 166.1(18)
C63 Ru3 C64 33.9(16)
O6 Ru3 C60 164(2)
O5 Ru3 C60 94(2)
C62 Ru3 C60 63(2)
C61 Ru3 C60 32(2)
N3 Ru3 C60 114(2)
C63 Ru3 C60 80(2)
C64 Ru3 C60 64(2)
O6 Ru3 C65 130.4(19)
O5 Ru3 C65 90.5(16)
C62 Ru3 C65 69.6(15)
C61 Ru3 C65 58.9(19)
N3 Ru3 C65 148.6(19)
C63 Ru3 C65 62.5(16)
C64 Ru3 C65 33.8(17)
C60 Ru3 C65 35(2)
O7 Ru4 O8 78.0(9)
O7 Ru4 N4 84.3(8)
O8 Ru4 N4 82.1(8)
O7 Ru4 C74 110.9(11)
O8 Ru4 C74 96.4(11)
N4 Ru4 C74 164.2(12)
O7 Ru4 C72 164.9(11)
O8 Ru4 C72 117.1(11)
N4 Ru4 C72 96.6(11)
C74 Ru4 C72 69.9(13)
O7 Ru4 C71 122.9(10)
O8 Ru4 C71 158.7(10)
N4 Ru4 C71 94.9(10)
C74 Ru4 C71 80.7(12)
C72 Ru4 C71 42.1(11)
O7 Ru4 C73 149.3(11)
O8 Ru4 C73 95.9(11)
N4 Ru4 C73 125.0(11)
C74 Ru4 C73 39.2(12)
C72 Ru4 C73 36.4(12)
C71 Ru4 C73 68.5(12)
O7 Ru4 C75 90.7(10)
O8 Ru4 C75 121.7(10)
N4 Ru4 C75 154.1(11)
C74 Ru4 C75 35.6(11)
C72 Ru4 C75 81.9(12)
C71 Ru4 C75 66.7(11)
C73 Ru4 C75 66.7(13)
O7 Ru4 C70 93.2(11)
O8 Ru4 C70 156.6(10)
N4 Ru4 C70 118.9(11)
C74 Ru4 C70 66.3(13)
C72 Ru4 C70 73.2(13)
C71 Ru4 C70 38.8(11)
C73 Ru4 C70 80.6(13)
C75 Ru4 C70 35.8(11)
C9 N1 C6 121(3)
C9 N1 Ru1 121(2)
C6 N1 Ru1 118(2)
C11 N2 C14 124(2)
C11 N2 Ru2 121.3(18)
C14 N2 Ru2 114.5(18)
C18 N3 C21 116(3)
C18 N3 Ru3 119(2)
C21 N3 Ru3 124(3)
C23 N4 C26 119(2)
C23 N4 Ru4 122.0(19)
C26 N4 Ru4 117(2)
O9 N5 O10 120(8)
O9 N5 C79 127(9)
O10 N5 C79 96(9)
O12 N6 O11 117(5)
O12 N6 C81 122(4)
O11 N6 C81 121(5)
O13 N7 O14 116(5)
O13 N7 C83 127(4)
O14 N7 C83 117(4)
O17 N8 O16 119(4)
O17 N8 C85 114(4)
O16 N8 C85 122(3)
O18 N9 O19 126(7)
O18 N9 C87 113(6)
O19 N9 C87 121(4)
O21 N10 O20 117(6)
O21 N10 C89 121(6)
O20 N10 C89 120(3)

loop_
_geom_bond_atom_site_label_1
_geom_bond_atom_site_label_2
_geom_bond_distance
C1 C2 1.26(3)
C1 S2 1.76(3)
C1 S1 1.79(3)
C2 S4 1.78(3)
C2 S3 1.81(3)
C3 C4 1.34(3)
C3 C5 1.50(4)
C3 S1 1.76(3)
C4 C10 1.47(4)
C4 S2 1.78(3)
C5 C7 1.35(3)
C5 C6 1.36(4)
C6 N1 1.39(4)
C7 C8 1.48(4)
C8 C9 1.46(4)
C9 N1 1.28(4)
C10 C12 1.38(3)
C10 C11 1.41(3)
C11 N2 1.34(3)
C12 C13 1.46(4)
C13 C14 1.44(4)
C14 N2 1.37(3)
C15 C16 1.37(3)
C15 C17 1.54(4)
C15 S3 1.70(3)
C16 C22 1.40(3)
C16 S4 1.75(3)
C17 C19 1.39(4)
C17 C18 1.42(3)
C18 N3 1.36(4)
C19 C20 1.41(5)
C20 C21 1.30(5)
C21 N3 1.45(5)
C22 C23 1.43(3)
C22 C24 1.45(4)
C23 N4 1.27(3)
C24 C25 1.37(4)
C25 C26 1.36(4)
C26 N4 1.33(4)
C27 O2 1.34(4)
C27 C32 1.34(4)
C27 C28 1.48(4)
C28 C29 1.37(4)
C29 O4 1.32(3)
C29 C30 1.47(4)
C30 O3 1.31(3)
C30 C31 1.44(4)
C31 C32 1.42(4)
C32 O1 1.35(3)
C33 O5 1.32(4)
C33 C34 1.38(5)
C33 C38 1.47(5)
C34 O6 1.33(5)
C34 C35 1.51(5)
C35 C36 1.47(5)
C36 O8 1.35(4)
C36 C37 1.35(4)
C37 O7 1.30(4)
C37 C38 1.45(4)
C39 C40 1.60(7)
C40 C45 1.33(5)
C40 C41 1.61(6)
C40 Ru1 2.16(4)
C41 C42 1.47(6)
C41 Ru1 2.28(6)
C42 C43 1.51(5)
C42 Ru1 2.17(4)
C43 C46 1.45(5)
C43 C44 1.57(5)
C43 Ru1 2.22(4)
C44 C45 1.29(5)
C44 Ru1 2.16(3)
C45 Ru1 2.24(4)
C46 C47 1.60(6)
C46 C48 1.62(6)
C49 C50 1.59(5)
C50 C55 1.42(4)
C50 C51 1.47(4)
C50 Ru2 2.14(3)
C51 C52 1.32(4)
C51 Ru2 2.19(3)
C52 C53 1.46(4)
C52 Ru2 2.23(3)
C53 C54 1.42(4)
C53 C56 1.54(4)
C53 Ru2 2.21(3)
C54 C55 1.49(4)
C54 Ru2 2.19(3)
C55 Ru2 2.20(3)
C56 C58 1.50(5)
C56 C57 1.54(4)
C59 C60 1.82(11)
C60 C61 1.25(8)
C60 C65 1.39(8)
C60 Ru3 2.31(8)
C61 C62 1.44(4)
C61 Ru3 2.16(4)
C62 C63 1.4342(4)
C62 Ru3 2.093(4)
C63 C66 1.2733(3)
C63 C64 1.30(6)
C63 C68 1.91(8)
C63 Ru3 2.173(4)
C64 C65 1.34(7)
C64 C66 1.99(7)
C64 Ru3 2.26(6)
C65 Ru3 2.34(6)
C66 C68 1.54(8)
C66 C67 1.77(7)
C69 C70 1.41(4)
C70 C75 1.38(4)
C70 C71 1.47(4)
C70 Ru4 2.25(3)
C71 C72 1.57(4)
C71 Ru4 2.19(3)
C72 C73 1.37(4)
C72 Ru4 2.18(3)
C73 C74 1.47(5)
C73 C76 1.56(5)
C73 Ru4 2.20(3)
C74 C75 1.35(4)
C74 Ru4 2.17(3)
C75 Ru4 2.24(3)
C76 C77 1.30(6)
C76 C78 1.66(7)
C79 C84 1.40(5)
C79 C80 1.46(5)
C79 N5 1.59(13)
C80 C81 1.35(5)
C81 C82 1.32(5)
C81 N6 1.48(5)
C82 C83 1.51(5)
C83 C84 1.31(5)
C83 N7 1.39(6)
C84 O15 1.24(4)
C85 C90 1.30(5)
C85 N8 1.47(4)
C85 C86 1.47(5)
C86 C87 1.42(5)
C87 C88 1.45(5)
C87 N9 1.49(6)
C88 C89 1.40(5)
C89 C90 1.45(5)
C89 N10 1.50(6)
C90 O22 1.17(4)
C91 F3 1.30(11)
C91 F1 1.35(12)
C91 S5 1.41(13)
C91 F2 1.79(11)
C92 C96 1.28(6)
C92 C102 1.48(8)
C92 C107 1.54(7)
C92 C103 1.89(8)
C93 C106 1.04(7)
C94 C100 1.10(6)
C94 C107 1.11(8)
C94 C99 1.23(6)
C95 C99 1.21(6)
C96 C103 1.61(8)
C96 C99 1.73(7)
C96 C107 1.80(9)
C97 C98 1.32(8)
C97 C102 1.51(8)
C99 C107 1.33(7)
C100 C107 1.17(8)
C101 C105 1.33(8)
C101 C104 1.35(9)
C103 C106 1.95(9)
C104 C105 1.56(9)
O1 Ru1 2.05(2)
O2 Ru1 2.12(3)
O3 Ru2 2.119(19)
O4 Ru2 2.070(19)
O5 Ru3 2.09(3)
O6 Ru3 2.08(3)
O7 Ru4 2.112(18)
O8 Ru4 2.12(2)
O9 N5 1.06(8)
O10 N5 1.32(7)
O11 N6 1.30(4)
O12 N6 1.24(5)
O13 N7 1.31(5)
O14 N7 1.31(4)
O16 N8 1.14(5)
O16 O17 1.79(10)
O17 N8 0.93(12)
O18 N9 1.13(5)
O19 N9 1.28(5)
O20 N10 1.27(6)
O21 N10 1.18(4)
O23 S5 1.63(4)
O24 S5 1.37(3)
O25 S5 1.45(2)
Ru1 N1 2.16(2)
Ru2 N2 2.17(2)
Ru3 N3 2.17(3)
Ru4 N4 2.15(2)
